data_7050942
loop_
_publ_author_name
'Petr \<St\<epni\<cka'
'Ivana C\'isa\<rov\'a'

_publ_section_title
;
 Hydrogen bonding and self-assembly in the crystal structures of
 ferrocenylmethanol derivatives having different phosphorus
 substituents on the ferrocene unit
;
_journal_issue 10
_journal_name_full 'New J. Chem.'
_journal_page_first 1389
_journal_page_last 1396
_journal_paper_doi 10.1039/b204655p
_journal_volume 26
_journal_year 2002
_chemical_formula_sum 'C23 H21 Fe O2 P'
_chemical_formula_weight 416.22
_chemical_name_systematic
; 
2-(diphenylphosphinoyl)ferrocenylmethanol 
;
_space_group_IT_number 2
_symmetry_cell_setting triclinic
_symmetry_space_group_name_Hall '-P 1'
_symmetry_space_group_name_H-M 'P -1'
_atom_sites_solution_hydrogens geom
_atom_sites_solution_primary direct
_atom_sites_solution_secondary difmap
_audit_creation_method SHELXL-97
_cell_angle_alpha 90.566(2)
_cell_angle_beta 100.600(2)
_cell_angle_gamma 97.935(2)
_cell_formula_units_Z 2
_cell_length_a 7.8574(2)
_cell_length_b 10.1678(2)
_cell_length_c 12.1411(3)
_cell_measurement_reflns_used 11606
_cell_measurement_temperature 150
_cell_measurement_theta_max 27.5
_cell_measurement_theta_min 1.0
_cell_volume 943.68(4)
_computing_cell_refinement 'HKL Scalepack (Otwinowski & Minor 1997)'
_computing_data_collection 'COLLECT (Nonius BV, 1997-2000)'
_computing_data_reduction 'HKL Denzo and Scalepack (Otwinowski & Minor 1997)'
_computing_structure_refinement 'SHELXL-97 (Sheldrick, 1997)'
_computing_structure_solution 'SIR-92 (Giacovazzo, 1994)'
_diffrn_ambient_temperature 150
_diffrn_detector_area_resol_mean 0.110
_diffrn_measured_fraction_theta_full 0.992
_diffrn_measured_fraction_theta_max 0.992
_diffrn_measurement_device_type 'Nonius KappaCCD'
_diffrn_measurement_method
;
CCD
rotation scans to fill Ewald sphere
(287 frames, 2 deg omega rotation, 40 s exposure each)
;
_diffrn_radiation_monochromator graphite
_diffrn_radiation_source 'fine-focus sealed tube'
_diffrn_radiation_type MoK\a
_diffrn_radiation_wavelength 0.71073
_diffrn_reflns_av_R_equivalents 0.0161
_diffrn_reflns_av_sigmaI/netI 0.0286
_diffrn_reflns_limit_h_max 10
_diffrn_reflns_limit_h_min 0
_diffrn_reflns_limit_k_max 13
_diffrn_reflns_limit_k_min -13
_diffrn_reflns_limit_l_max 15
_diffrn_reflns_limit_l_min -15
_diffrn_reflns_number 7684
_diffrn_reflns_theta_full 27.57
_diffrn_reflns_theta_max 27.57
_diffrn_reflns_theta_min 2.70
_exptl_absorpt_coefficient_mu 0.899
_exptl_absorpt_correction_type none
_exptl_crystal_colour orange
_exptl_crystal_density_diffrn 1.465
_exptl_crystal_density_method 'not measured'
_exptl_crystal_description prism
_exptl_crystal_F_000 432
_exptl_crystal_size_max 0.60
_exptl_crystal_size_mid 0.30
_exptl_crystal_size_min 0.20
_refine_diff_density_max 0.688
_refine_diff_density_min -0.351
_refine_diff_density_rms 0.051
_refine_ls_extinction_method none
_refine_ls_goodness_of_fit_ref 1.050
_refine_ls_hydrogen_treatment mixed
_refine_ls_matrix_type full
_refine_ls_number_parameters 248
_refine_ls_number_reflns 4334
_refine_ls_number_restraints 0
_refine_ls_restrained_S_all 1.050
_refine_ls_R_factor_all 0.0373
_refine_ls_R_factor_gt 0.0314
_refine_ls_shift/su_max 0.000
_refine_ls_shift/su_mean 0.000
_refine_ls_structure_factor_coef Fsqd
_refine_ls_weighting_details
;
calc w=1/[\s^2^(Fo^2^)+(0.0351P)^2^+0.5114P] 
where P=(Fo^2^+2Fc^2^)/3
;
_refine_ls_weighting_scheme calc
_refine_ls_wR_factor_gt 0.0784
_refine_ls_wR_factor_ref 0.0819
_reflns_number_gt 3867
_reflns_number_total 4334
_reflns_threshold_expression >2sigma(I)
_cod_data_source_file b204655p.txt
_cod_data_source_block ps674
_cod_original_sg_symbol_H-M P-1
_cod_database_code 7050942

loop_
_symmetry_equiv_pos_as_xyz
'x, y, z'
'-x, -y, -z'

loop_
_atom_site_label
_atom_site_type_symbol
_atom_site_fract_x
_atom_site_fract_y
_atom_site_fract_z
_atom_site_U_iso_or_equiv
_atom_site_adp_type
_atom_site_occupancy
_atom_site_symmetry_multiplicity
_atom_site_calc_flag
_atom_site_refinement_flags
_atom_site_disorder_assembly
_atom_site_disorder_group
Fe Fe 0.51350(3) 0.41059(2) 0.222609(19) 0.02589(8) Uani 1 1 d . . .
P P 0.52544(5) 0.73587(4) 0.30376(4) 0.02533(11) Uani 1 1 d . . .
O1 O 0.81678(17) 0.41001(13) 0.50175(12) 0.0382(3) Uani 1 1 d . . .
H90 H 0.715(4) 0.359(3) 0.532(2) 0.071(8) Uiso 1 1 d . . .
O2 O 0.44560(16) 0.71017(13) 0.40492(10) 0.0341(3) Uani 1 1 d . . .
C1 C 0.7235(2) 0.51711(16) 0.32737(14) 0.0263(3) Uani 1 1 d . . .
C2 C 0.6225(2) 0.60281(16) 0.25639(14) 0.0267(3) Uani 1 1 d . . .
C3 C 0.6218(2) 0.56489(17) 0.14148(15) 0.0324(4) Uani 1 1 d . . .
H3 H 0.5664 0.6035 0.0781 0.039 Uiso 1 1 calc R . .
C4 C 0.7207(3) 0.45798(18) 0.14251(16) 0.0364(4) Uani 1 1 d . . .
H4 H 0.7414 0.4143 0.0797 0.044 Uiso 1 1 calc R . .
C5 C 0.7826(2) 0.42916(17) 0.25556(16) 0.0321(4) Uani 1 1 d . . .
H5 H 0.8510 0.3633 0.2791 0.038 Uiso 1 1 calc R . .
C6 C 0.3809(2) 0.28544(17) 0.32035(15) 0.0322(4) Uani 1 1 d . . .
H6 H 0.4164 0.2723 0.3963 0.039 Uiso 1 1 calc R . .
C7 C 0.2762(2) 0.38167(18) 0.27354(15) 0.0326(4) Uani 1 1 d . . .
H7 H 0.2310 0.4426 0.3136 0.039 Uiso 1 1 calc R . .
C8 C 0.2526(2) 0.36873(19) 0.15497(16) 0.0360(4) Uani 1 1 d . . .
H8 H 0.1898 0.4199 0.1038 0.043 Uiso 1 1 calc R . .
C9 C 0.3419(3) 0.26397(18) 0.12824(15) 0.0362(4) Uani 1 1 d . . .
H9 H 0.3474 0.2340 0.0565 0.043 Uiso 1 1 calc R . .
C10 C 0.4216(2) 0.21291(17) 0.23063(16) 0.0344(4) Uani 1 1 d . . .
H10 H 0.4887 0.1439 0.2375 0.041 Uiso 1 1 calc R . .
C11 C 0.7647(2) 0.52692(17) 0.45306(15) 0.0307(4) Uani 1 1 d . . .
H11A H 0.8575 0.6004 0.4767 0.037 Uiso 1 1 calc R . .
H11B H 0.6621 0.5462 0.4805 0.037 Uiso 1 1 calc R . .
C12 C 0.6968(2) 0.87664(16) 0.32822(14) 0.0282(3) Uani 1 1 d . . .
C13 C 0.6785(3) 0.98071(19) 0.39750(19) 0.0438(5) Uani 1 1 d . . .
H13 H 0.5802 0.9767 0.4306 0.053 Uiso 1 1 calc R . .
C14 C 0.8070(3) 1.0912(2) 0.4176(2) 0.0584(7) Uani 1 1 d . . .
H14 H 0.7943 1.1607 0.4645 0.070 Uiso 1 1 calc R . .
C15 C 0.9514(3) 1.0989(2) 0.3693(2) 0.0544(6) Uani 1 1 d . . .
H15 H 1.0365 1.1733 0.3832 0.065 Uiso 1 1 calc R . .
C16 C 0.9710(3) 0.9973(3) 0.3006(2) 0.0603(7) Uani 1 1 d . . .
H16 H 1.0691 1.0026 0.2672 0.072 Uiso 1 1 calc R . .
C17 C 0.8433(3) 0.8853(2) 0.2804(2) 0.0504(6) Uani 1 1 d . . .
H17 H 0.8576 0.8158 0.2342 0.060 Uiso 1 1 calc R . .
C18 C 0.3668(2) 0.77306(16) 0.18480(15) 0.0288(3) Uani 1 1 d . . .
C19 C 0.1921(2) 0.72012(19) 0.17834(16) 0.0352(4) Uani 1 1 d . . .
H19 H 0.1583 0.6694 0.2360 0.042 Uiso 1 1 calc R . .
C20 C 0.0685(3) 0.7429(2) 0.08598(17) 0.0400(4) Uani 1 1 d . . .
H20 H -0.0478 0.7063 0.0815 0.048 Uiso 1 1 calc R . .
C21 C 0.1170(3) 0.8198(2) 0.00048(18) 0.0431(5) Uani 1 1 d . . .
H21 H 0.0332 0.8366 -0.0605 0.052 Uiso 1 1 calc R . .
C22 C 0.2897(3) 0.8711(2) 0.00620(19) 0.0509(6) Uani 1 1 d . . .
H22 H 0.3231 0.9213 -0.0519 0.061 Uiso 1 1 calc R . .
C23 C 0.4141(3) 0.84857(19) 0.09752(17) 0.0417(5) Uani 1 1 d . . .
H23 H 0.5306 0.8842 0.1007 0.050 Uiso 1 1 calc R . .

loop_
_atom_site_aniso_label
_atom_site_aniso_U_11
_atom_site_aniso_U_22
_atom_site_aniso_U_33
_atom_site_aniso_U_23
_atom_site_aniso_U_13
_atom_site_aniso_U_12
Fe 0.03043(14) 0.02233(13) 0.02307(13) -0.00070(9) 0.00452(9) -0.00188(9)
P 0.0263(2) 0.0241(2) 0.0252(2) 0.00013(16) 0.00635(16) 0.00042(16)
O1 0.0302(7) 0.0390(7) 0.0447(8) 0.0089(6) 0.0055(6) 0.0039(5)
O2 0.0350(7) 0.0385(7) 0.0311(7) 0.0044(5) 0.0123(5) 0.0047(5)
C1 0.0225(7) 0.0238(8) 0.0312(9) -0.0007(6) 0.0063(6) -0.0031(6)
C2 0.0292(8) 0.0223(8) 0.0276(8) -0.0003(6) 0.0078(7) -0.0026(6)
C3 0.0453(10) 0.0251(8) 0.0268(9) 0.0013(7) 0.0126(7) -0.0024(7)
C4 0.0473(11) 0.0281(9) 0.0371(10) -0.0030(7) 0.0221(8) -0.0013(8)
C5 0.0298(8) 0.0263(8) 0.0417(10) -0.0001(7) 0.0136(7) 0.0006(7)
C6 0.0331(9) 0.0314(9) 0.0275(9) 0.0035(7) 0.0032(7) -0.0087(7)
C7 0.0273(8) 0.0341(9) 0.0336(9) -0.0028(7) 0.0056(7) -0.0050(7)
C8 0.0346(9) 0.0351(9) 0.0325(10) -0.0008(7) -0.0033(7) -0.0028(7)
C9 0.0447(10) 0.0313(9) 0.0264(9) -0.0064(7) 0.0001(8) -0.0074(8)
C10 0.0392(10) 0.0237(8) 0.0363(10) -0.0007(7) 0.0038(8) -0.0051(7)
C11 0.0268(8) 0.0315(9) 0.0316(9) -0.0004(7) 0.0012(7) 0.0025(7)
C12 0.0296(8) 0.0232(8) 0.0292(9) 0.0002(6) 0.0001(7) 0.0016(6)
C13 0.0464(11) 0.0307(10) 0.0540(13) -0.0084(9) 0.0079(10) 0.0074(8)
C14 0.0696(16) 0.0254(10) 0.0717(17) -0.0147(10) -0.0063(13) 0.0046(10)
C15 0.0490(13) 0.0290(10) 0.0709(16) 0.0066(10) -0.0152(11) -0.0093(9)
C16 0.0407(12) 0.0557(14) 0.0779(18) -0.0022(12) 0.0119(11) -0.0171(10)
C17 0.0413(11) 0.0434(12) 0.0651(15) -0.0143(10) 0.0207(10) -0.0121(9)
C18 0.0304(8) 0.0240(8) 0.0308(9) -0.0014(6) 0.0043(7) 0.0014(6)
C19 0.0315(9) 0.0415(10) 0.0328(9) 0.0019(8) 0.0081(7) 0.0030(8)
C20 0.0314(9) 0.0479(11) 0.0389(11) -0.0024(9) 0.0037(8) 0.0041(8)
C21 0.0459(11) 0.0384(10) 0.0398(11) 0.0021(8) -0.0060(9) 0.0063(9)
C22 0.0579(13) 0.0403(11) 0.0453(12) 0.0168(9) -0.0034(10) -0.0086(10)
C23 0.0383(10) 0.0365(10) 0.0440(11) 0.0097(8) 0.0015(8) -0.0087(8)

loop_
_atom_type_symbol
_atom_type_description
_atom_type_scat_dispersion_real
_atom_type_scat_dispersion_imag
_atom_type_scat_source
C C 0.0033 0.0016 'International Tables Vol C Tables 4.2.6.8 and 6.1.1.4'
H H 0.0000 0.0000 'International Tables Vol C Tables 4.2.6.8 and 6.1.1.4'
P P 0.1023 0.0942 'International Tables Vol C Tables 4.2.6.8 and 6.1.1.4'
O O 0.0106 0.0060 'International Tables Vol C Tables 4.2.6.8 and 6.1.1.4'
Fe Fe 0.3463 0.8444 'International Tables Vol C Tables 4.2.6.8 and 6.1.1.4'

loop_
_geom_angle_atom_site_label_1
_geom_angle_atom_site_label_2
_geom_angle_atom_site_label_3
_geom_angle
_geom_angle_site_symmetry_1
_geom_angle_site_symmetry_3
_geom_angle_publ_flag
C2 Fe C3 41.63(7) . . ?
C2 Fe C8 119.09(7) . . ?
C3 Fe C8 108.84(8) . . ?
C2 Fe C9 152.57(7) . . ?
C3 Fe C9 117.98(7) . . ?
C8 Fe C9 40.57(8) . . ?
C2 Fe C10 165.75(7) . . ?
C3 Fe C10 150.94(7) . . ?
C8 Fe C10 68.22(8) . . ?
C9 Fe C10 40.62(7) . . ?
C2 Fe C4 69.04(7) . . ?
C3 Fe C4 40.72(8) . . ?
C8 Fe C4 128.85(8) . . ?
C9 Fe C4 107.76(8) . . ?
C10 Fe C4 117.15(8) . . ?
C2 Fe C1 41.43(7) . . ?
C3 Fe C1 69.58(7) . . ?
C8 Fe C1 152.83(7) . . ?
C9 Fe C1 164.80(8) . . ?
C10 Fe C1 126.69(7) . . ?
C4 Fe C1 68.61(7) . . ?
C2 Fe C7 108.86(7) . . ?
C3 Fe C7 129.69(8) . . ?
C8 Fe C7 40.50(7) . . ?
C9 Fe C7 68.08(8) . . ?
C10 Fe C7 67.97(8) . . ?
C4 Fe C7 167.52(8) . . ?
C1 Fe C7 118.54(7) . . ?
C2 Fe C6 128.31(7) . . ?
C3 Fe C6 167.66(7) . . ?
C8 Fe C6 68.16(7) . . ?
C9 Fe C6 68.15(7) . . ?
C10 Fe C6 40.39(7) . . ?
C4 Fe C6 150.42(8) . . ?
C1 Fe C6 107.28(7) . . ?
C7 Fe C6 40.42(7) . . ?
C2 Fe C5 68.68(7) . . ?
C3 Fe C5 68.45(8) . . ?
C8 Fe C5 166.02(8) . . ?
C9 Fe C5 127.47(8) . . ?
C10 Fe C5 107.07(7) . . ?
C4 Fe C5 40.33(8) . . ?
C1 Fe C5 40.46(7) . . ?
C7 Fe C5 151.49(7) . . ?
C6 Fe C5 117.43(7) . . ?
O2 P C2 115.57(8) . . ?
O2 P C18 111.76(8) . . ?
C2 P C18 105.33(8) . . ?
O2 P C12 111.11(8) . . ?
C2 P C12 105.63(8) . . ?
C18 P C12 106.84(8) . . ?
C5 C1 C2 107.10(15) . . ?
C5 C1 C11 127.52(16) . . ?
C2 C1 C11 125.29(15) . . ?
C5 C1 Fe 69.99(10) . . ?
C2 C1 Fe 68.32(9) . . ?
C11 C1 Fe 129.41(11) . . ?
C3 C2 C1 107.70(15) . . ?
C3 C2 P 126.64(13) . . ?
C1 C2 P 125.61(13) . . ?
C3 C2 Fe 69.29(9) . . ?
C1 C2 Fe 70.25(9) . . ?
P C2 Fe 127.99(9) . . ?
C4 C3 C2 107.70(16) . . ?
C4 C3 Fe 70.38(10) . . ?
C2 C3 Fe 69.08(9) . . ?
C5 C4 C3 108.41(16) . . ?
C5 C4 Fe 70.20(10) . . ?
C3 C4 Fe 68.90(10) . . ?
C4 C5 C1 109.10(16) . . ?
C4 C5 Fe 69.47(11) . . ?
C1 C5 Fe 69.55(9) . . ?
C10 C6 C7 107.85(16) . . ?
C10 C6 Fe 69.51(10) . . ?
C7 C6 Fe 69.68(10) . . ?
C8 C7 C6 108.15(17) . . ?
C8 C7 Fe 69.46(10) . . ?
C6 C7 Fe 69.90(10) . . ?
C7 C8 C9 107.97(17) . . ?
C7 C8 Fe 70.03(10) . . ?
C9 C8 Fe 69.77(10) . . ?
C8 C9 C10 107.86(16) . . ?
C8 C9 Fe 69.66(10) . . ?
C10 C9 Fe 69.73(10) . . ?
C6 C10 C9 108.17(17) . . ?
C6 C10 Fe 70.10(10) . . ?
C9 C10 Fe 69.65(10) . . ?
O1 C11 C1 113.13(14) . . ?
C17 C12 C13 118.76(17) . . ?
C17 C12 P 122.92(14) . . ?
C13 C12 P 118.32(15) . . ?
C12 C13 C14 120.0(2) . . ?
C15 C14 C13 120.7(2) . . ?
C14 C15 C16 120.0(2) . . ?
C15 C16 C17 119.8(2) . . ?
C12 C17 C16 120.8(2) . . ?
C23 C18 C19 118.90(17) . . ?
C23 C18 P 122.27(14) . . ?
C19 C18 P 118.78(14) . . ?
C20 C19 C18 120.03(18) . . ?
C21 C20 C19 120.46(18) . . ?
C22 C21 C20 119.57(19) . . ?
C21 C22 C23 120.5(2) . . ?
C22 C23 C18 120.53(19) . . ?

loop_
_geom_bond_atom_site_label_1
_geom_bond_atom_site_label_2
_geom_bond_distance
_geom_bond_site_symmetry_2
_geom_bond_publ_flag
Fe C2 2.0283(16) . ?
Fe C3 2.0311(17) . ?
Fe C8 2.0469(18) . ?
Fe C9 2.0483(17) . ?
Fe C10 2.0494(17) . ?
Fe C4 2.0506(18) . ?
Fe C1 2.0543(16) . ?
Fe C7 2.0544(18) . ?
Fe C6 2.0572(17) . ?
Fe C5 2.0602(18) . ?
P O2 1.4882(13) . ?
P C2 1.7813(17) . ?
P C18 1.8060(18) . ?
P C12 1.8063(17) . ?
O1 C11 1.410(2) . ?
C1 C5 1.423(2) . ?
C1 C2 1.444(2) . ?
C1 C11 1.500(2) . ?
C2 C3 1.443(2) . ?
C3 C4 1.420(3) . ?
C4 C5 1.417(3) . ?
C6 C10 1.418(3) . ?
C6 C7 1.420(3) . ?
C7 C8 1.420(3) . ?
C8 C9 1.420(3) . ?
C9 C10 1.422(3) . ?
C12 C17 1.374(3) . ?
C12 C13 1.385(3) . ?
C13 C14 1.390(3) . ?
C14 C15 1.363(4) . ?
C15 C16 1.364(4) . ?
C16 C17 1.397(3) . ?
C18 C23 1.390(3) . ?
C18 C19 1.391(2) . ?
C19 C20 1.386(3) . ?
C20 C21 1.383(3) . ?
C21 C22 1.374(3) . ?
C22 C23 1.380(3) . ?
